data_7718001
loop_
_publ_author_name
'Guo, Dianjun'
'He, Jinqiang'
'Yuan, Qingbing'
'Zhou, Shuangliu'
'Zhu, Xiancui'

_publ_section_title
;
 Synthesis of 2,3-dihydroquinazolinimines and 1,3-diiminoisoindolines
 catalyzed by rare earth metal alkyl complexes through tandem
 addition/cyclization of nitriles with amines.
;
_journal_issue 11
_journal_name_full 'Dalton transactions (Cambridge, England : 2003)'
_journal_page_first 4484
_journal_page_last 4492
_journal_paper_doi 10.1039/d5dt00106d
_journal_volume 54
_journal_year 2025
_chemical_formula_moiety 'C49 H70 N5 Y'
_chemical_formula_sum 'C49 H70 N5 Y'
_chemical_formula_weight 818.01
_space_group_crystal_system monoclinic
_space_group_IT_number 14
_space_group_name_Hall '-P 2ybc'
_space_group_name_H-M_alt 'P 1 21/c 1'
_atom_sites_solution_hydrogens mixed
_atom_sites_solution_primary dual
_audit_block_doi 10.5517/ccdc.csd.cc2m3cgl
_audit_creation_date 2024-02-07
_audit_creation_method
;
Olex2 1.5
(compiled 2023.08.24 svn.re1ec1418 for OlexSys, GUI svn.r6817)
;
_audit_update_record
;
2025-01-13 deposited with the CCDC.	2025-02-10 downloaded from the CCDC.
;
_cell_angle_alpha 90
_cell_angle_beta 98.070(2)
_cell_angle_gamma 90
_cell_formula_units_Z 4
_cell_length_a 12.5530(13)
_cell_length_b 15.6876(16)
_cell_length_c 27.880(3)
_cell_measurement_reflns_used 9958
_cell_measurement_temperature 293.15
_cell_measurement_theta_max 22.579
_cell_measurement_theta_min 2.292
_cell_volume 5435.9(10)
_computing_cell_refinement 'SAINT v8.37A (Bruker, 2015)'
_computing_data_reduction 'SAINT v8.37A (Bruker, 2015)'
_computing_molecular_graphics 'Olex2 1.5 (Dolomanov et al., 2009)'
_computing_publication_material 'Olex2 1.5 (Dolomanov et al., 2009)'
_computing_structure_refinement 'SHELXL 2018/3 (Sheldrick, 2015)'
_computing_structure_solution 'SHELXT 2018/2 (Sheldrick, 2018)'
_diffrn_ambient_temperature 293.15
_diffrn_measured_fraction_theta_full 0.998
_diffrn_measured_fraction_theta_max 0.990
_diffrn_measurement_device_type 'Bruker APEX-II CCD'
_diffrn_measurement_method '\f and \w scans'
_diffrn_radiation_type MoK\a
_diffrn_radiation_wavelength 0.71073
_diffrn_reflns_av_R_equivalents 0.0735
_diffrn_reflns_av_unetI/netI 0.0767
_diffrn_reflns_Laue_measured_fraction_full 0.998
_diffrn_reflns_Laue_measured_fraction_max 0.990
_diffrn_reflns_limit_h_max 16
_diffrn_reflns_limit_h_min -15
_diffrn_reflns_limit_k_max 20
_diffrn_reflns_limit_k_min -19
_diffrn_reflns_limit_l_max 35
_diffrn_reflns_limit_l_min -36
_diffrn_reflns_number 46611
_diffrn_reflns_point_group_measured_fraction_full 0.998
_diffrn_reflns_point_group_measured_fraction_max 0.990
_diffrn_reflns_theta_full 25.242
_diffrn_reflns_theta_max 27.562
_diffrn_reflns_theta_min 1.965
_diffrn_source_current 30.0
_diffrn_source_power 1.5
_diffrn_source_voltage 50.0
_diffrn_standards_number 0
_exptl_absorpt_coefficient_mu 1.104
_exptl_absorpt_correction_T_max 0.7456
_exptl_absorpt_correction_T_min 0.3853
_exptl_absorpt_correction_type multi-scan
_exptl_absorpt_process_details
;
SADABS-2016/2 (Bruker,2016/2) was used for absorption correction.
wR2(int) was 0.0992 before and 0.0432 after correction.
The Ratio of minimum to maximum transmission is 0.5168.
The \l/2 correction factor is Not present.
;
_exptl_crystal_colour orange
_exptl_crystal_colour_primary orange
_exptl_crystal_density_diffrn 1.000
_exptl_crystal_description block
_exptl_crystal_F_000 1752
_exptl_crystal_size_max 0.22
_exptl_crystal_size_mid 0.21
_exptl_crystal_size_min 0.2
_refine_diff_density_max 0.594
_refine_diff_density_min -0.506
_refine_diff_density_rms 0.053
_refine_ls_extinction_method none
_refine_ls_goodness_of_fit_ref 1.017
_refine_ls_hydrogen_treatment mixed
_refine_ls_matrix_type full
_refine_ls_number_parameters 516
_refine_ls_number_reflns 12449
_refine_ls_number_restraints 168
_refine_ls_restrained_S_all 1.014
_refine_ls_R_factor_all 0.1281
_refine_ls_R_factor_gt 0.0664
_refine_ls_shift/su_max 0.001
_refine_ls_shift/su_mean 0.000
_refine_ls_structure_factor_coef Fsqd
_refine_ls_weighting_details 'w=1/[\s^2^(Fo^2^)+(0.0683P)^2^+3.8778P] where P=(Fo^2^+2Fc^2^)/3'
_refine_ls_weighting_scheme calc
_refine_ls_wR_factor_gt 0.1495
_refine_ls_wR_factor_ref 0.1760
_reflns_Friedel_coverage 0.000
_reflns_number_gt 6884
_reflns_number_total 12449
_reflns_threshold_expression 'I > 2\s(I)'
_cod_data_source_file d5dt00106d2.cif
_cod_data_source_block 8b
_cod_depositor_comments 'Adding full bibliography for 7717994--7718001.cif.'
_cod_original_cell_volume 5436.0(10)
_cod_database_code 7718001
_shelx_shelxl_version_number 2018/3
_shelx_space_group_comment
;
The symmetry employed for this shelxl refinement is uniquely defined
by the following loop, which should always be used as a source of
symmetry information in preference to the above space-group names.
They are only intended as comments.
;
_shelx_estimated_absorpt_t_max 0.809
_shelx_estimated_absorpt_t_min 0.793
_olex2_refinement_description
;
1. Fixed Uiso
 At 1.2 times of:
  All C(H) groups, All C(H,H) groups, All N(H) groups
 At 1.5 times of:
  All C(H,H,H) groups
2. Rigid bond restraints
 All non-hydrogen atoms
 with sigma for 1-2 distances of 0.01 and sigma for 1-3 distances of 0.02
3. Uiso/Uaniso restraints and constraints
Uanis(C22) \\sim Ueq, Uanis(C23) \\sim Ueq: with sigma of 0.01 and sigma for
terminal atoms of 0.02
4.a Ternary CH refined with riding coordinates:
 C35(H35), C28(H28), C1(H1), C47(H47), C9(H9)
4.b Secondary CH2 refined with riding coordinates:
 C25(H25A,H25B), C20(H20A,H20B), C24(H24A,H24B), C23(H23A,H23B), C22(H22A,
 H22B), C21(H21A,H21B)
4.c Aromatic/amide H refined with riding coordinates:
 N4(H4), C19(H19), C14(H14), C31(H31), C6(H6), C7(H7), C33(H33), C17(H17),
 C15(H15), C5(H5A), C32(H32), C16(H16), C44(H44), C45(H45), C43(H43)
4.d Idealised Me refined as rotating group:
 C30(H30A,H30B,H30C), C36(H36A,H36B,H36C), C3(H3A,H3B,H3C), C48(H48A,H48B,
 H48C), C37(H37A,H37B,H37C), C29(H29A,H29B,H29C), C2(H2A,H2B,H2C), C10(H10A,
 H10B,H10C), C41(H41A,H41B,H41C), C11(H11A,H11B,H11C), C49(H49A,H49B,H49C),
 C42(H42A,H42B,H42C)
;
_smtbx_masks_void_probe_radius 1.2
_smtbx_masks_void_truncation_radius 1.2
_olex2_submission_special_instructions 'No special instructions were received'

loop_
_space_group_symop_operation_xyz
'x, y, z'
'-x, y+1/2, -z+1/2'
'-x, -y, -z'
'x, -y-1/2, z-1/2'

loop_
_atom_site_label
_atom_site_type_symbol
_atom_site_fract_x
_atom_site_fract_y
_atom_site_fract_z
_atom_site_U_iso_or_equiv
_atom_site_adp_type
_atom_site_occupancy
_atom_site_site_symmetry_order
_atom_site_calc_flag
_atom_site_refinement_flags_posn
_atom_site_refinement_flags_adp
_atom_site_refinement_flags_occupancy
_atom_site_disorder_assembly
_atom_site_disorder_group
Y1 Y 0.32605(3) 0.36615(2) 0.34997(2) 0.04925(13) Uani 1 1 d . U . . .
N4 N 0.3673(2) 0.4073(2) 0.27902(11) 0.0560(8) Uani 1 1 d . U . . .
H4 H 0.358425 0.364586 0.259522 0.067 Uiso 1 1 calc R U . . .
N1 N 0.2097(2) 0.25489(18) 0.32642(11) 0.0504(7) Uani 1 1 d . U . . .
N5 N 0.2542(4) 0.4482(3) 0.40178(16) 0.0755(12) Uani 1 1 d . U . . .
N2 N 0.4245(3) 0.2449(2) 0.38134(12) 0.0600(8) Uani 1 1 d . U . . .
N3 N 0.5174(3) 0.4113(2) 0.38581(12) 0.0730(10) Uani 1 1 d . U . . .
C18 C 0.2820(3) 0.1369(2) 0.37704(14) 0.0593(10) Uani 1 1 d . U . . .
C12 C 0.1291(3) 0.2790(2) 0.28632(15) 0.0538(9) Uani 1 1 d . U . . .
C34 C 0.3504(3) 0.5560(3) 0.25709(14) 0.0575(10) Uani 1 1 d . U . . .
C13 C 0.1982(3) 0.1753(2) 0.34437(14) 0.0542(9) Uani 1 1 d . U . . .
C38 C 0.2224(3) 0.4635(3) 0.44710(16) 0.0646(11) Uani 1 1 d . U . . .
C8 C 0.0379(3) 0.3271(3) 0.29458(18) 0.0674(11) Uani 1 1 d . U . . .
C27 C 0.4903(3) 0.4721(3) 0.22728(14) 0.0619(10) Uani 1 1 d . U . . .
C19 C 0.3867(3) 0.1707(3) 0.39020(14) 0.0623(10) Uani 1 1 d . U . . .
H19 H 0.435622 0.134033 0.407863 0.075 Uiso 1 1 calc R U . . .
C35 C 0.2463(4) 0.5616(3) 0.27892(18) 0.0764(13) Uani 1 1 d . U . . .
H35 H 0.254188 0.524038 0.307302 0.092 Uiso 1 1 calc R U . . .
C26 C 0.4024(3) 0.4768(2) 0.25392(13) 0.0535(9) Uani 1 1 d . U . . .
C28 C 0.5484(4) 0.3892(3) 0.21945(17) 0.0736(12) Uani 1 1 d . U . . .
H28 H 0.515327 0.344259 0.236799 0.088 Uiso 1 1 calc R U . . .
C14 C 0.1044(4) 0.1250(3) 0.33176(17) 0.0737(12) Uani 1 1 d . U . . .
H14 H 0.049171 0.146694 0.309351 0.088 Uiso 1 1 calc R U . . .
C4 C 0.1445(3) 0.2572(3) 0.23885(16) 0.0637(11) Uani 1 1 d . U . . .
C31 C 0.5261(4) 0.5469(3) 0.20798(18) 0.0808(14) Uani 1 1 d . U . . .
H31 H 0.583849 0.544156 0.190493 0.097 Uiso 1 1 calc R U . . .
C6 C -0.0190(4) 0.3316(3) 0.2083(2) 0.0947(17) Uani 1 1 d . U . . .
H6 H -0.068099 0.350089 0.182229 0.114 Uiso 1 1 calc R U . . .
C1 C 0.2381(4) 0.2033(3) 0.22811(17) 0.0796(13) Uani 1 1 d . U . . .
H1 H 0.290835 0.201228 0.257547 0.096 Uiso 1 1 calc R U . . .
C7 C -0.0341(4) 0.3518(3) 0.2542(2) 0.0910(16) Uani 1 1 d . U . . .
H7 H -0.094536 0.383231 0.258897 0.109 Uiso 1 1 calc R U . . .
C46 C 0.2180(4) 0.3954(3) 0.47929(16) 0.0718(12) Uani 1 1 d . U . . .
C33 C 0.3922(4) 0.6274(3) 0.23730(18) 0.0766(13) Uani 1 1 d . U . . .
H33 H 0.359101 0.679800 0.240259 0.092 Uiso 1 1 calc R U . . .
C17 C 0.2646(4) 0.0546(3) 0.39568(17) 0.0795(13) Uani 1 1 d . U . . .
H17 H 0.319352 0.029833 0.417128 0.095 Uiso 1 1 calc R U . . .
C39 C 0.1937(4) 0.5462(3) 0.46188(18) 0.0781(13) Uani 1 1 d . U . . .
C15 C 0.0917(4) 0.0468(3) 0.3510(2) 0.0949(16) Uani 1 1 d . U . . .
H15 H 0.027938 0.017061 0.341971 0.114 Uiso 1 1 calc R U . . .
C47 C 0.2371(4) 0.3035(3) 0.46659(18) 0.0837(14) Uani 1 1 d . U . . .
H47 H 0.254680 0.303012 0.433437 0.100 Uiso 1 1 calc R U . . .
C5 C 0.0690(4) 0.2835(3) 0.20012(18) 0.0829(14) Uani 1 1 d . U . . .
H5A H 0.077990 0.268665 0.168640 0.099 Uiso 1 1 calc R U . . .
C25 C 0.5655(4) 0.4859(4) 0.36282(17) 0.0998(17) Uani 1 1 d . U . . .
H25A H 0.545198 0.486236 0.327942 0.120 Uiso 1 1 calc R U . . .
H25B H 0.643347 0.486415 0.370329 0.120 Uiso 1 1 calc R U . . .
C30 C 0.6666(4) 0.3925(3) 0.2400(2) 0.0970(16) Uani 1 1 d . U . . .
H30A H 0.701881 0.435071 0.223088 0.145 Uiso 1 1 calc R U . . .
H30B H 0.698899 0.337922 0.236009 0.145 Uiso 1 1 calc R U . . .
H30C H 0.674042 0.406562 0.273772 0.145 Uiso 1 1 calc R U . . .
C32 C 0.4799(4) 0.6239(3) 0.2137(2) 0.0894(15) Uani 1 1 d . U . . .
H32 H 0.507610 0.673168 0.201642 0.107 Uiso 1 1 calc R U . . .
C16 C 0.1721(5) 0.0104(3) 0.3837(2) 0.0982(17) Uani 1 1 d . U . . .
H16 H 0.162800 -0.042890 0.397052 0.118 Uiso 1 1 calc R U . . .
C9 C 0.0137(4) 0.3475(3) 0.3438(2) 0.0918(15) Uani 1 1 d . U . . .
H9 H 0.076905 0.332123 0.366989 0.110 Uiso 1 1 calc R U . . .
C20 C 0.5398(4) 0.2569(3) 0.39948(19) 0.0861(14) Uani 1 1 d . U . . .
H20A H 0.579907 0.207095 0.391816 0.103 Uiso 1 1 calc R U . . .
H20B H 0.549446 0.263547 0.434412 0.103 Uiso 1 1 calc R U . . .
C36 C 0.1538(4) 0.5264(4) 0.2430(2) 0.1116(19) Uani 1 1 d . U . . .
H36A H 0.142725 0.562360 0.214845 0.167 Uiso 1 1 calc R U . . .
H36B H 0.089406 0.524901 0.257869 0.167 Uiso 1 1 calc R U . . .
H36C H 0.171163 0.469748 0.233537 0.167 Uiso 1 1 calc R U . . .
C24 C 0.5144(5) 0.5610(4) 0.3870(2) 0.1103(19) Uani 1 1 d . U . . .
H24A H 0.558564 0.611886 0.387664 0.132 Uiso 1 1 calc R U . . .
H24B H 0.442781 0.573632 0.370666 0.132 Uiso 1 1 calc R U . . .
C3 C 0.2949(5) 0.2379(4) 0.18730(19) 0.1073(18) Uani 1 1 d . U . . .
H3A H 0.360677 0.207169 0.186439 0.161 Uiso 1 1 calc R U . . .
H3B H 0.310591 0.297297 0.192831 0.161 Uiso 1 1 calc R U . . .
H3C H 0.249050 0.231148 0.156947 0.161 Uiso 1 1 calc R U . . .
C44 C 0.1670(5) 0.4919(5) 0.5395(2) 0.112(2) Uani 1 1 d . U . . .
H44 H 0.151432 0.501253 0.570713 0.135 Uiso 1 1 calc R U . . .
C45 C 0.1907(4) 0.4118(4) 0.52493(19) 0.0980(16) Uani 1 1 d . U . . .
H45 H 0.188523 0.366590 0.546368 0.118 Uiso 1 1 calc R U . . .
C48 C 0.3319(5) 0.2645(4) 0.4986(2) 0.1147(19) Uani 1 1 d . U . . .
H48A H 0.396031 0.295825 0.495024 0.172 Uiso 1 1 calc R U . . .
H48B H 0.340342 0.206237 0.489428 0.172 Uiso 1 1 calc R U . . .
H48C H 0.319530 0.266892 0.531825 0.172 Uiso 1 1 calc R U . . .
C23 C 0.5112(5) 0.5261(4) 0.4381(2) 0.1112(19) Uani 1 1 d . U . . .
H23A H 0.567616 0.551995 0.460842 0.133 Uiso 1 1 calc R U . . .
H23B H 0.442434 0.538872 0.448548 0.133 Uiso 1 1 calc R U . . .
C37 C 0.2191(5) 0.6499(3) 0.2961(2) 0.116(2) Uani 1 1 d . U . . .
H37A H 0.281266 0.674023 0.315277 0.174 Uiso 1 1 calc R U . . .
H37B H 0.161533 0.645667 0.315336 0.174 Uiso 1 1 calc R U . . .
H37C H 0.197151 0.685719 0.268580 0.174 Uiso 1 1 calc R U . . .
C29 C 0.5342(5) 0.3642(4) 0.1655(2) 0.120(2) Uani 1 1 d . U . . .
H29A H 0.458923 0.362772 0.153053 0.180 Uiso 1 1 calc R U . . .
H29B H 0.565011 0.308885 0.162144 0.180 Uiso 1 1 calc R U . . .
H29C H 0.569701 0.405287 0.147780 0.180 Uiso 1 1 calc R U . . .
C40 C 0.1902(5) 0.6223(4) 0.4294(2) 0.0956(16) Uani 1 1 d . U . . .
C22 C 0.5272(5) 0.4331(4) 0.43653(18) 0.1074(18) Uani 1 1 d . U . . .
H22A H 0.597827 0.417694 0.453018 0.129 Uiso 1 1 calc R U . . .
H22B H 0.473135 0.403629 0.451913 0.129 Uiso 1 1 calc R U . . .
C43 C 0.1666(5) 0.5577(4) 0.5079(2) 0.1043(18) Uani 1 1 d . U . . .
H43 H 0.147584 0.611818 0.517385 0.125 Uiso 1 1 calc R U . . .
C21 C 0.5817(4) 0.3347(4) 0.3766(2) 0.1027(17) Uani 1 1 d . U . . .
H21A H 0.656502 0.343793 0.389882 0.123 Uiso 1 1 calc R U . . .
H21B H 0.577915 0.325895 0.341970 0.123 Uiso 1 1 calc R U . . .
C2 C 0.2017(5) 0.1114(3) 0.2155(2) 0.116(2) Uani 1 1 d . U . . .
H2A H 0.145519 0.112012 0.188358 0.173 Uiso 1 1 calc R U . . .
H2B H 0.175403 0.085953 0.242870 0.173 Uiso 1 1 calc R U . . .
H2C H 0.261610 0.079001 0.207459 0.173 Uiso 1 1 calc R U . . .
C10 C -0.0092(5) 0.4431(4) 0.3506(3) 0.129(2) Uani 1 1 d . U . . .
H10A H 0.047533 0.476395 0.340221 0.194 Uiso 1 1 calc R U . . .
H10B H -0.012987 0.454344 0.384143 0.194 Uiso 1 1 calc R U . . .
H10C H -0.076422 0.457959 0.331576 0.194 Uiso 1 1 calc R U . . .
C41 C 0.2725(6) 0.6897(5) 0.4466(3) 0.164(3) Uani 1 1 d . U . . .
H41A H 0.270745 0.733585 0.422521 0.247 Uiso 1 1 calc R U . . .
H41B H 0.342803 0.664454 0.451909 0.247 Uiso 1 1 calc R U . . .
H41C H 0.256219 0.713980 0.476357 0.247 Uiso 1 1 calc R U . . .
C11 C -0.0824(5) 0.2940(5) 0.3561(3) 0.136(2) Uani 1 1 d . U . . .
H11A H -0.145176 0.306976 0.333402 0.204 Uiso 1 1 calc R U . . .
H11B H -0.095899 0.307388 0.388276 0.204 Uiso 1 1 calc R U . . .
H11C H -0.065863 0.234469 0.354134 0.204 Uiso 1 1 calc R U . . .
C49 C 0.1349(5) 0.2504(4) 0.4663(2) 0.126(2) Uani 1 1 d . U . . .
H49A H 0.112388 0.252288 0.497814 0.189 Uiso 1 1 calc R U . . .
H49B H 0.149055 0.192463 0.458162 0.189 Uiso 1 1 calc R U . . .
H49C H 0.078971 0.273236 0.442779 0.189 Uiso 1 1 calc R U . . .
C42 C 0.0801(6) 0.6638(5) 0.4186(3) 0.161(3) Uani 1 1 d . U . . .
H42A H 0.058381 0.684428 0.448143 0.241 Uiso 1 1 calc R U . . .
H42B H 0.028783 0.622648 0.404092 0.241 Uiso 1 1 calc R U . . .
H42C H 0.083544 0.710552 0.396632 0.241 Uiso 1 1 calc R U . . .
H5 H 0.249(3) 0.490(3) 0.3896(15) 0.056(14) Uiso 1 1 d . . . . .
H40 H 0.209(4) 0.609(3) 0.3983(19) 0.108(18) Uiso 1 1 d . . . . .

loop_
_atom_site_aniso_label
_atom_site_aniso_U_11
_atom_site_aniso_U_22
_atom_site_aniso_U_33
_atom_site_aniso_U_23
_atom_site_aniso_U_13
_atom_site_aniso_U_12
Y1 0.0558(2) 0.0414(2) 0.0515(2) -0.00148(18) 0.01089(15) -0.00222(18)
N4 0.066(2) 0.0467(18) 0.0547(18) 0.0008(15) 0.0076(15) -0.0089(16)
N1 0.0491(17) 0.0390(17) 0.0622(19) 0.0028(14) 0.0051(14) 0.0006(13)
N5 0.107(3) 0.050(2) 0.077(3) -0.004(2) 0.036(2) -0.004(2)
N2 0.0555(19) 0.058(2) 0.063(2) -0.0020(16) -0.0014(16) 0.0059(16)
N3 0.078(2) 0.076(2) 0.061(2) 0.0014(19) -0.0004(18) -0.016(2)
C18 0.072(3) 0.047(2) 0.057(2) 0.0053(19) 0.0055(19) 0.004(2)
C12 0.049(2) 0.0326(19) 0.076(3) 0.0103(18) -0.0027(19) -0.0049(16)
C34 0.057(2) 0.052(2) 0.061(2) 0.0114(19) 0.0023(19) -0.0047(19)
C13 0.059(2) 0.045(2) 0.058(2) 0.0023(18) 0.0086(18) 0.0026(18)
C38 0.064(3) 0.065(3) 0.067(3) -0.020(2) 0.016(2) -0.004(2)
C8 0.052(2) 0.050(2) 0.100(3) 0.010(2) 0.008(2) 0.0010(19)
C27 0.058(2) 0.068(3) 0.060(2) 0.015(2) 0.0081(19) -0.005(2)
C19 0.073(3) 0.053(2) 0.057(2) 0.003(2) -0.003(2) 0.016(2)
C35 0.076(3) 0.059(3) 0.097(3) 0.024(2) 0.024(3) 0.010(2)
C26 0.053(2) 0.053(2) 0.052(2) 0.0101(18) 0.0011(17) -0.0076(18)
C28 0.068(3) 0.077(3) 0.080(3) 0.009(2) 0.023(2) -0.002(2)
C14 0.076(3) 0.049(2) 0.092(3) 0.009(2) 0.000(2) -0.007(2)
C4 0.064(3) 0.049(2) 0.073(3) 0.002(2) -0.008(2) -0.0057(19)
C31 0.068(3) 0.084(3) 0.095(4) 0.026(3) 0.028(3) -0.005(3)
C6 0.081(3) 0.066(3) 0.123(4) 0.029(3) -0.034(3) -0.010(3)
C1 0.088(3) 0.081(3) 0.066(3) -0.011(2) 0.000(2) 0.007(3)
C7 0.055(3) 0.070(3) 0.141(4) 0.019(3) -0.010(3) 0.009(2)
C46 0.076(3) 0.077(3) 0.068(3) -0.013(2) 0.027(2) -0.007(2)
C33 0.076(3) 0.055(3) 0.100(3) 0.025(2) 0.014(3) 0.003(2)
C17 0.104(4) 0.051(3) 0.080(3) 0.015(2) 0.001(3) 0.001(2)
C39 0.073(3) 0.079(3) 0.083(3) -0.027(3) 0.017(2) 0.005(3)
C15 0.099(4) 0.062(3) 0.118(4) 0.020(3) -0.004(3) -0.020(3)
C47 0.112(4) 0.073(3) 0.072(3) 0.000(2) 0.034(3) -0.011(3)
C5 0.087(3) 0.073(3) 0.080(3) 0.008(2) -0.017(3) -0.013(3)
C25 0.088(4) 0.145(5) 0.063(3) -0.002(3) 0.002(3) -0.046(3)
C30 0.072(3) 0.086(4) 0.133(5) -0.007(3) 0.012(3) 0.015(3)
C32 0.081(3) 0.070(3) 0.121(4) 0.036(3) 0.026(3) -0.007(3)
C16 0.121(4) 0.057(3) 0.111(4) 0.023(3) -0.001(3) -0.017(3)
C9 0.059(3) 0.100(4) 0.120(4) 0.001(3) 0.024(3) 0.015(3)
C20 0.067(3) 0.078(3) 0.106(4) 0.008(3) -0.016(3) 0.007(2)
C36 0.062(3) 0.118(5) 0.155(5) 0.017(4) 0.012(3) -0.011(3)
C24 0.137(5) 0.094(4) 0.097(4) -0.001(3) 0.004(4) -0.040(4)
C3 0.116(4) 0.121(5) 0.089(4) -0.024(3) 0.027(3) -0.012(4)
C44 0.120(5) 0.141(5) 0.084(4) -0.034(4) 0.042(4) 0.007(4)
C45 0.112(4) 0.109(4) 0.082(3) -0.009(3) 0.045(3) -0.007(3)
C48 0.161(5) 0.090(4) 0.096(4) 0.008(3) 0.029(4) 0.018(4)
C23 0.130(4) 0.113(4) 0.089(3) -0.007(3) 0.011(3) -0.033(4)
C37 0.132(5) 0.066(3) 0.162(6) 0.016(3) 0.062(4) 0.024(3)
C29 0.133(5) 0.133(5) 0.095(4) -0.025(4) 0.023(4) -0.017(4)
C40 0.115(4) 0.076(4) 0.098(4) -0.029(3) 0.021(3) 0.015(3)
C22 0.113(4) 0.131(4) 0.075(3) 0.003(3) 0.002(3) -0.030(4)
C43 0.112(4) 0.105(4) 0.102(4) -0.035(3) 0.032(4) 0.015(4)
C21 0.063(3) 0.122(4) 0.119(5) -0.003(4) 0.001(3) -0.007(3)
C2 0.150(5) 0.066(3) 0.131(5) -0.011(3) 0.021(4) 0.013(3)
C10 0.112(5) 0.113(5) 0.169(6) -0.022(4) 0.041(4) 0.041(4)
C41 0.157(6) 0.122(6) 0.206(8) 0.002(6) -0.004(6) -0.039(5)
C11 0.095(4) 0.162(6) 0.162(6) 0.020(5) 0.052(4) 0.003(4)
C49 0.161(6) 0.115(5) 0.112(5) -0.016(4) 0.055(4) -0.056(4)
C42 0.126(5) 0.124(6) 0.224(9) 0.010(6) -0.008(6) 0.036(5)

loop_
_atom_type_symbol
_atom_type_description
_atom_type_scat_dispersion_real
_atom_type_scat_dispersion_imag
_atom_type_scat_source
C C 0.0033 0.0016 'International Tables Vol C Tables 4.2.6.8 and 6.1.1.4'
H H 0.0000 0.0000 'International Tables Vol C Tables 4.2.6.8 and 6.1.1.4'
N N 0.0061 0.0033 'International Tables Vol C Tables 4.2.6.8 and 6.1.1.4'
Y Y -2.7962 3.5667 'International Tables Vol C Tables 4.2.6.8 and 6.1.1.4'

loop_
_geom_angle_atom_site_label_1
_geom_angle_atom_site_label_2
_geom_angle_atom_site_label_3
_geom_angle
_geom_angle_site_symmetry_1
_geom_angle_site_symmetry_3
_geom_angle_publ_flag
N4 Y1 N1 100.62(11) . . ?
N4 Y1 N5 125.53(14) . . ?
N4 Y1 N2 112.93(12) . . ?
N4 Y1 N3 86.78(11) . . ?
N4 Y1 H5 108.9(9) . . ?
N1 Y1 N2 76.97(11) . . ?
N1 Y1 N3 146.93(11) . . ?
N1 Y1 H5 116.4(10) . . ?
N5 Y1 N1 108.95(13) . . ?
N5 Y1 N2 117.65(15) . . ?
N5 Y1 N3 91.72(15) . . ?
N5 Y1 H5 16.6(9) . . ?
N2 Y1 N3 70.54(12) . . ?
N2 Y1 H5 132.5(9) . . ?
N3 Y1 H5 90.7(10) . . ?
Y1 N4 H4 108.2 . . ?
C26 N4 Y1 143.6(3) . . ?
C26 N4 H4 108.2 . . ?
C12 N1 Y1 111.6(2) . . ?
C13 N1 Y1 133.2(2) . . ?
C13 N1 C12 115.1(3) . . ?
Y1 N5 H5 103(3) . . ?
C38 N5 Y1 151.9(4) . . ?
C38 N5 H5 105(3) . . ?
C19 N2 Y1 127.4(3) . . ?
C19 N2 C20 114.6(3) . . ?
C20 N2 Y1 117.4(3) . . ?
C25 N3 Y1 117.3(3) . . ?
C22 N3 Y1 113.1(3) . . ?
C22 N3 C25 104.5(4) . . ?
C22 N3 C21 112.7(4) . . ?
C21 N3 Y1 102.1(3) . . ?
C21 N3 C25 107.2(4) . . ?
C19 C18 C13 125.5(4) . . ?
C19 C18 C17 115.5(4) . . ?
C17 C18 C13 118.8(4) . . ?
C8 C12 N1 120.4(4) . . ?
C4 C12 N1 119.3(3) . . ?
C4 C12 C8 120.2(4) . . ?
C26 C34 C35 120.4(3) . . ?
C33 C34 C35 120.6(4) . . ?
C33 C34 C26 118.9(4) . . ?
N1 C13 C18 121.1(3) . . ?
N1 C13 C14 123.1(3) . . ?
C14 C13 C18 115.8(4) . . ?
N5 C38 C46 119.4(4) . . ?
N5 C38 C39 122.3(4) . . ?
C46 C38 C39 118.4(4) . . ?
C12 C8 C9 122.7(4) . . ?
C7 C8 C12 117.5(5) . . ?
C7 C8 C9 119.6(4) . . ?
C26 C27 C28 123.0(4) . . ?
C31 C27 C26 118.4(4) . . ?
C31 C27 C28 118.6(4) . . ?
N2 C19 C18 129.7(4) . . ?
N2 C19 H19 115.2 . . ?
C18 C19 H19 115.2 . . ?
C34 C35 H35 107.1 . . ?
C34 C35 C36 109.5(4) . . ?
C34 C35 C37 115.0(4) . . ?
C36 C35 H35 107.1 . . ?
C37 C35 H35 107.1 . . ?
C37 C35 C36 110.6(4) . . ?
N4 C26 C34 118.3(3) . . ?
N4 C26 C27 123.0(4) . . ?
C34 C26 C27 118.7(3) . . ?
C27 C28 H28 107.4 . . ?
C27 C28 C29 111.5(4) . . ?
C30 C28 C27 112.4(4) . . ?
C30 C28 H28 107.4 . . ?
C30 C28 C29 110.5(4) . . ?
C29 C28 H28 107.4 . . ?
C13 C14 H14 118.5 . . ?
C15 C14 C13 122.9(4) . . ?
C15 C14 H14 118.5 . . ?
C12 C4 C1 122.4(4) . . ?
C5 C4 C12 119.3(4) . . ?
C5 C4 C1 118.3(4) . . ?
C27 C31 H31 118.7 . . ?
C32 C31 C27 122.6(4) . . ?
C32 C31 H31 118.7 . . ?
C7 C6 H6 119.9 . . ?
C7 C6 C5 120.2(5) . . ?
C5 C6 H6 119.9 . . ?
C4 C1 H1 107.8 . . ?
C4 C1 C3 113.9(4) . . ?
C4 C1 C2 110.8(4) . . ?
C3 C1 H1 107.8 . . ?
C3 C1 C2 108.6(4) . . ?
C2 C1 H1 107.8 . . ?
C8 C7 H7 118.8 . . ?
C6 C7 C8 122.5(5) . . ?
C6 C7 H7 118.8 . . ?
C38 C46 C47 123.7(4) . . ?
C45 C46 C38 119.0(5) . . ?
C45 C46 C47 117.3(5) . . ?
C34 C33 H33 118.7 . . ?
C32 C33 C34 122.5(4) . . ?
C32 C33 H33 118.7 . . ?
C18 C17 H17 118.5 . . ?
C16 C17 C18 123.1(4) . . ?
C16 C17 H17 118.5 . . ?
C38 C39 C40 122.7(4) . . ?
C43 C39 C38 119.5(5) . . ?
C43 C39 C40 117.8(5) . . ?
C14 C15 H15 119.4 . . ?
C14 C15 C16 121.1(5) . . ?
C16 C15 H15 119.4 . . ?
C46 C47 H47 107.0 . . ?
C46 C47 C48 112.6(4) . . ?
C46 C47 C49 111.1(4) . . ?
C48 C47 H47 107.0 . . ?
C48 C47 C49 111.9(5) . . ?
C49 C47 H47 107.0 . . ?
C4 C5 H5A 119.8 . . ?
C6 C5 C4 120.4(5) . . ?
C6 C5 H5A 119.8 . . ?
N3 C25 H25A 111.6 . . ?
N3 C25 H25B 111.6 . . ?
N3 C25 C24 101.1(4) . . ?
H25A C25 H25B 109.4 . . ?
C24 C25 H25A 111.6 . . ?
C24 C25 H25B 111.6 . . ?
C28 C30 H30A 109.5 . . ?
C28 C30 H30B 109.5 . . ?
C28 C30 H30C 109.5 . . ?
H30A C30 H30B 109.5 . . ?
H30A C30 H30C 109.5 . . ?
H30B C30 H30C 109.5 . . ?
C31 C32 C33 118.7(4) . . ?
C31 C32 H32 120.6 . . ?
C33 C32 H32 120.6 . . ?
C17 C16 C15 118.2(5) . . ?
C17 C16 H16 120.9 . . ?
C15 C16 H16 120.9 . . ?
C8 C9 H9 107.8 . . ?
C8 C9 C10 112.8(5) . . ?
C8 C9 C11 110.8(5) . . ?
C10 C9 H9 107.8 . . ?
C10 C9 C11 109.6(5) . . ?
C11 C9 H9 107.8 . . ?
N2 C20 H20A 109.7 . . ?
N2 C20 H20B 109.7 . . ?
N2 C20 C21 110.0(4) . . ?
H20A C20 H20B 108.2 . . ?
C21 C20 H20A 109.7 . . ?
C21 C20 H20B 109.7 . . ?
C35 C36 H36A 109.5 . . ?
C35 C36 H36B 109.5 . . ?
C35 C36 H36C 109.5 . . ?
H36A C36 H36B 109.5 . . ?
H36A C36 H36C 109.5 . . ?
H36B C36 H36C 109.5 . . ?
C25 C24 H24A 111.5 . . ?
C25 C24 H24B 111.5 . . ?
H24A C24 H24B 109.3 . . ?
C23 C24 C25 101.6(5) . . ?
C23 C24 H24A 111.5 . . ?
C23 C24 H24B 111.5 . . ?
C1 C3 H3A 109.5 . . ?
C1 C3 H3B 109.5 . . ?
C1 C3 H3C 109.5 . . ?
H3A C3 H3B 109.5 . . ?
H3A C3 H3C 109.5 . . ?
H3B C3 H3C 109.5 . . ?
C45 C44 H44 120.4 . . ?
C43 C44 H44 120.4 . . ?
C43 C44 C45 119.2(5) . . ?
C46 C45 H45 118.8 . . ?
C44 C45 C46 122.3(6) . . ?
C44 C45 H45 118.8 . . ?
C47 C48 H48A 109.5 . . ?
C47 C48 H48B 109.5 . . ?
C47 C48 H48C 109.5 . . ?
H48A C48 H48B 109.5 . . ?
H48A C48 H48C 109.5 . . ?
H48B C48 H48C 109.5 . . ?
C24 C23 H23A 110.2 . . ?
C24 C23 H23B 110.2 . . ?
H23A C23 H23B 108.5 . . ?
C22 C23 C24 107.7(5) . . ?
C22 C23 H23A 110.2 . . ?
C22 C23 H23B 110.2 . . ?
C35 C37 H37A 109.5 . . ?
C35 C37 H37B 109.5 . . ?
C35 C37 H37C 109.5 . . ?
H37A C37 H37B 109.5 . . ?
H37A C37 H37C 109.5 . . ?
H37B C37 H37C 109.5 . . ?
C28 C29 H29A 109.5 . . ?
C28 C29 H29B 109.5 . . ?
C28 C29 H29C 109.5 . . ?
H29A C29 H29B 109.5 . . ?
H29A C29 H29C 109.5 . . ?
H29B C29 H29C 109.5 . . ?
C39 C40 C41 114.0(5) . . ?
C39 C40 C42 114.3(6) . . ?
C39 C40 H40 113(3) . . ?
C41 C40 C42 109.0(6) . . ?
C41 C40 H40 101(3) . . ?
C42 C40 H40 104(3) . . ?
N3 C22 C23 105.7(5) . . ?
N3 C22 H22A 110.6 . . ?
N3 C22 H22B 110.6 . . ?
C23 C22 H22A 110.6 . . ?
C23 C22 H22B 110.6 . . ?
H22A C22 H22B 108.7 . . ?
C39 C43 H43 119.2 . . ?
C44 C43 C39 121.6(6) . . ?
C44 C43 H43 119.2 . . ?
N3 C21 C20 110.5(4) . . ?
N3 C21 H21A 109.5 . . ?
N3 C21 H21B 109.5 . . ?
C20 C21 H21A 109.5 . . ?
C20 C21 H21B 109.5 . . ?
H21A C21 H21B 108.1 . . ?
C1 C2 H2A 109.5 . . ?
C1 C2 H2B 109.5 . . ?
C1 C2 H2C 109.5 . . ?
H2A C2 H2B 109.5 . . ?
H2A C2 H2C 109.5 . . ?
H2B C2 H2C 109.5 . . ?
C9 C10 H10A 109.5 . . ?
C9 C10 H10B 109.5 . . ?
C9 C10 H10C 109.5 . . ?
H10A C10 H10B 109.5 . . ?
H10A C10 H10C 109.5 . . ?
H10B C10 H10C 109.5 . . ?
C40 C41 H41A 109.5 . . ?
C40 C41 H41B 109.5 . . ?
C40 C41 H41C 109.5 . . ?
H41A C41 H41B 109.5 . . ?
H41A C41 H41C 109.5 . . ?
H41B C41 H41C 109.5 . . ?
C9 C11 H11A 109.5 . . ?
C9 C11 H11B 109.5 . . ?
C9 C11 H11C 109.5 . . ?
H11A C11 H11B 109.5 . . ?
H11A C11 H11C 109.5 . . ?
H11B C11 H11C 109.5 . . ?
C47 C49 H49A 109.5 . . ?
C47 C49 H49B 109.5 . . ?
C47 C49 H49C 109.5 . . ?
H49A C49 H49B 109.5 . . ?
H49A C49 H49C 109.5 . . ?
H49B C49 H49C 109.5 . . ?
C40 C42 H42A 109.5 . . ?
C40 C42 H42B 109.5 . . ?
C40 C42 H42C 109.5 . . ?
H42A C42 H42B 109.5 . . ?
H42A C42 H42C 109.5 . . ?
H42B C42 H42C 109.5 . . ?

loop_
_geom_bond_atom_site_label_1
_geom_bond_atom_site_label_2
_geom_bond_distance
_geom_bond_site_symmetry_2
_geom_bond_publ_flag
Y1 N4 2.210(3) . ?
Y1 N1 2.311(3) . ?
Y1 N5 2.218(4) . ?
Y1 N2 2.367(3) . ?
Y1 N3 2.569(3) . ?
Y1 H5 2.49(4) . ?
N4 H4 0.8600 . ?
N4 C26 1.400(4) . ?
N1 C12 1.449(4) . ?
N1 C13 1.360(5) . ?
N5 C38 1.399(5) . ?
N5 H5 0.73(4) . ?
N2 C19 1.294(5) . ?
N2 C20 1.476(5) . ?
N3 C25 1.501(6) . ?
N3 C22 1.443(6) . ?
N3 C21 1.489(6) . ?
C18 C13 1.425(5) . ?
C18 C19 1.417(6) . ?
C18 C17 1.420(5) . ?
C12 C8 1.417(5) . ?
C12 C4 1.406(6) . ?
C34 C35 1.519(6) . ?
C34 C26 1.413(5) . ?
C34 C33 1.383(5) . ?
C13 C14 1.420(6) . ?
C38 C46 1.400(6) . ?
C38 C39 1.423(6) . ?
C8 C7 1.396(6) . ?
C8 C9 1.482(7) . ?
C27 C26 1.416(5) . ?
C27 C28 1.521(6) . ?
C27 C31 1.392(6) . ?
C19 H19 0.9300 . ?
C35 H35 0.9800 . ?
C35 C36 1.527(7) . ?
C35 C37 1.521(6) . ?
C28 H28 0.9800 . ?
C28 C30 1.514(6) . ?
C28 C29 1.540(7) . ?
C14 H14 0.9300 . ?
C14 C15 1.357(6) . ?
C4 C1 1.512(6) . ?
C4 C5 1.395(6) . ?
C31 H31 0.9300 . ?
C31 C32 1.358(7) . ?
C6 H6 0.9300 . ?
C6 C7 1.357(8) . ?
C6 C5 1.383(7) . ?
C1 H1 0.9800 . ?
C1 C3 1.525(7) . ?
C1 C2 1.537(7) . ?
C7 H7 0.9300 . ?
C46 C47 1.513(7) . ?
C46 C45 1.387(6) . ?
C33 H33 0.9300 . ?
C33 C32 1.361(6) . ?
C17 H17 0.9300 . ?
C17 C16 1.353(7) . ?
C39 C40 1.494(7) . ?
C39 C43 1.385(7) . ?
C15 H15 0.9300 . ?
C15 C16 1.385(7) . ?
C47 H47 0.9800 . ?
C47 C48 1.513(7) . ?
C47 C49 1.528(7) . ?
C5 H5A 0.9300 . ?
C25 H25A 0.9700 . ?
C25 H25B 0.9700 . ?
C25 C24 1.541(8) . ?
C30 H30A 0.9600 . ?
C30 H30B 0.9600 . ?
C30 H30C 0.9600 . ?
C32 H32 0.9300 . ?
C16 H16 0.9300 . ?
C9 H9 0.9800 . ?
C9 C10 1.544(7) . ?
C9 C11 1.547(7) . ?
C20 H20A 0.9700 . ?
C20 H20B 0.9700 . ?
C20 C21 1.506(7) . ?
C36 H36A 0.9600 . ?
C36 H36B 0.9600 . ?
C36 H36C 0.9600 . ?
C24 H24A 0.9700 . ?
C24 H24B 0.9700 . ?
C24 C23 1.533(7) . ?
C3 H3A 0.9600 . ?
C3 H3B 0.9600 . ?
C3 H3C 0.9600 . ?
C44 H44 0.9300 . ?
C44 C45 1.367(8) . ?
C44 C43 1.356(8) . ?
C45 H45 0.9300 . ?
C48 H48A 0.9600 . ?
C48 H48B 0.9600 . ?
C48 H48C 0.9600 . ?
C23 H23A 0.9700 . ?
C23 H23B 0.9700 . ?
C23 C22 1.474(8) . ?
C37 H37A 0.9600 . ?
C37 H37B 0.9600 . ?
C37 H37C 0.9600 . ?
C29 H29A 0.9600 . ?
C29 H29B 0.9600 . ?
C29 H29C 0.9600 . ?
C40 C41 1.509(8) . ?
C40 C42 1.519(8) . ?
C40 H40 0.95(5) . ?
C22 H22A 0.9700 . ?
C22 H22B 0.9700 . ?
C43 H43 0.9300 . ?
C21 H21A 0.9700 . ?
C21 H21B 0.9700 . ?
C2 H2A 0.9600 . ?
C2 H2B 0.9600 . ?
C2 H2C 0.9600 . ?
C10 H10A 0.9600 . ?
C10 H10B 0.9600 . ?
C10 H10C 0.9600 . ?
C41 H41A 0.9600 . ?
C41 H41B 0.9600 . ?
C41 H41C 0.9600 . ?
C11 H11A 0.9600 . ?
C11 H11B 0.9600 . ?
C11 H11C 0.9600 . ?
C49 H49A 0.9600 . ?
C49 H49B 0.9600 . ?
C49 H49C 0.9600 . ?
C42 H42A 0.9600 . ?
C42 H42B 0.9600 . ?
C42 H42C 0.9600 . ?

loop_
_geom_torsion_atom_site_label_1
_geom_torsion_atom_site_label_2
_geom_torsion_atom_site_label_3
_geom_torsion_atom_site_label_4
_geom_torsion
_geom_torsion_site_symmetry_1
_geom_torsion_site_symmetry_2
_geom_torsion_site_symmetry_3
_geom_torsion_site_symmetry_4
_geom_torsion_publ_flag
Y1 N4 C26 C34 -48.3(6) . . . . ?
Y1 N4 C26 C27 129.0(4) . . . . ?
Y1 N1 C12 C8 -79.8(4) . . . . ?
Y1 N1 C12 C4 97.5(3) . . . . ?
Y1 N1 C13 C18 -17.4(6) . . . . ?
Y1 N1 C13 C14 163.3(3) . . . . ?
Y1 N5 C38 C46 -12.8(9) . . . . ?
Y1 N5 C38 C39 167.3(5) . . . . ?
Y1 N2 C19 C18 11.2(6) . . . . ?
Y1 N2 C20 C21 -22.7(5) . . . . ?
Y1 N3 C25 C24 81.4(4) . . . . ?
Y1 N3 C22 C23 -93.5(5) . . . . ?
Y1 N3 C21 C20 -57.2(4) . . . . ?
N1 C12 C8 C7 176.9(4) . . . . ?
N1 C12 C8 C9 -6.6(6) . . . . ?
N1 C12 C4 C1 5.0(6) . . . . ?
N1 C12 C4 C5 -177.3(3) . . . . ?
N1 C13 C14 C15 -177.8(5) . . . . ?
N5 C38 C46 C47 -5.3(7) . . . . ?
N5 C38 C46 C45 177.3(4) . . . . ?
N5 C38 C39 C40 3.1(7) . . . . ?
N5 C38 C39 C43 -177.7(5) . . . . ?
N2 C20 C21 N3 56.4(6) . . . . ?
N3 C25 C24 C23 35.9(5) . . . . ?
C18 C13 C14 C15 3.0(7) . . . . ?
C18 C17 C16 C15 1.3(8) . . . . ?
C12 N1 C13 C18 167.6(4) . . . . ?
C12 N1 C13 C14 -11.6(5) . . . . ?
C12 C8 C7 C6 -0.3(7) . . . . ?
C12 C8 C9 C10 129.9(5) . . . . ?
C12 C8 C9 C11 -106.8(5) . . . . ?
C12 C4 C1 C3 -134.3(4) . . . . ?
C12 C4 C1 C2 102.9(5) . . . . ?
C12 C4 C5 C6 1.0(6) . . . . ?
C34 C33 C32 C31 2.1(8) . . . . ?
C13 N1 C12 C8 96.3(4) . . . . ?
C13 N1 C12 C4 -86.5(4) . . . . ?
C13 C18 C19 N2 9.6(7) . . . . ?
C13 C18 C17 C16 0.4(7) . . . . ?
C13 C14 C15 C16 -1.4(9) . . . . ?
C38 C46 C47 C48 119.2(5) . . . . ?
C38 C46 C47 C49 -114.4(5) . . . . ?
C38 C46 C45 C44 0.6(8) . . . . ?
C38 C39 C40 C41 -114.8(6) . . . . ?
C38 C39 C40 C42 118.9(6) . . . . ?
C38 C39 C43 C44 0.3(8) . . . . ?
C8 C12 C4 C1 -177.7(4) . . . . ?
C8 C12 C4 C5 -0.1(6) . . . . ?
C27 C31 C32 C33 -3.0(8) . . . . ?
C19 N2 C20 C21 165.5(4) . . . . ?
C19 C18 C13 N1 -7.0(6) . . . . ?
C19 C18 C13 C14 172.3(4) . . . . ?
C19 C18 C17 C16 -174.8(5) . . . . ?
C35 C34 C26 N4 -11.5(5) . . . . ?
C35 C34 C26 C27 171.1(4) . . . . ?
C35 C34 C33 C32 -174.2(5) . . . . ?
C26 C34 C35 C36 -74.8(5) . . . . ?
C26 C34 C35 C37 159.9(4) . . . . ?
C26 C34 C33 C32 1.9(7) . . . . ?
C26 C27 C28 C30 -120.0(5) . . . . ?
C26 C27 C28 C29 115.3(5) . . . . ?
C26 C27 C31 C32 -0.1(7) . . . . ?
C28 C27 C26 N4 5.9(6) . . . . ?
C28 C27 C26 C34 -176.9(4) . . . . ?
C28 C27 C31 C32 -179.2(5) . . . . ?
C14 C15 C16 C17 -0.8(9) . . . . ?
C4 C12 C8 C7 -0.3(6) . . . . ?
C4 C12 C8 C9 176.1(4) . . . . ?
C31 C27 C26 N4 -173.2(4) . . . . ?
C31 C27 C26 C34 4.0(6) . . . . ?
C31 C27 C28 C30 59.1(6) . . . . ?
C31 C27 C28 C29 -65.6(5) . . . . ?
C1 C4 C5 C6 178.8(4) . . . . ?
C7 C8 C9 C10 -53.8(6) . . . . ?
C7 C8 C9 C11 69.5(6) . . . . ?
C7 C6 C5 C4 -1.6(7) . . . . ?
C46 C38 C39 C40 -176.8(5) . . . . ?
C46 C38 C39 C43 2.4(7) . . . . ?
C33 C34 C35 C36 101.1(5) . . . . ?
C33 C34 C35 C37 -24.1(6) . . . . ?
C33 C34 C26 N4 172.5(4) . . . . ?
C33 C34 C26 C27 -4.9(6) . . . . ?
C17 C18 C13 N1 178.3(4) . . . . ?
C17 C18 C13 C14 -2.4(6) . . . . ?
C17 C18 C19 N2 -175.5(4) . . . . ?
C39 C38 C46 C47 174.6(4) . . . . ?
C39 C38 C46 C45 -2.9(7) . . . . ?
C47 C46 C45 C44 -177.1(5) . . . . ?
C5 C4 C1 C3 48.0(6) . . . . ?
C5 C4 C1 C2 -74.8(5) . . . . ?
C5 C6 C7 C8 1.2(8) . . . . ?
C25 N3 C22 C23 35.2(6) . . . . ?
C25 N3 C21 C20 178.9(4) . . . . ?
C25 C24 C23 C22 -15.9(6) . . . . ?
C9 C8 C7 C6 -176.8(5) . . . . ?
C20 N2 C19 C18 -178.0(4) . . . . ?
C24 C23 C22 N3 -11.3(7) . . . . ?
C45 C46 C47 C48 -63.3(6) . . . . ?
C45 C46 C47 C49 63.1(6) . . . . ?
C45 C44 C43 C39 -2.6(10) . . . . ?
C40 C39 C43 C44 179.6(6) . . . . ?
C22 N3 C25 C24 -44.8(5) . . . . ?
C22 N3 C21 C20 64.5(5) . . . . ?
C43 C39 C40 C41 66.0(7) . . . . ?
C43 C39 C40 C42 -60.4(7) . . . . ?
C43 C44 C45 C46 2.2(10) . . . . ?
C21 N3 C25 C24 -164.6(4) . . . . ?
C21 N3 C22 C23 151.2(5) . . . . ?

loop_
_smtbx_masks_void_nr
_smtbx_masks_void_average_x
_smtbx_masks_void_average_y
_smtbx_masks_void_average_z
_smtbx_masks_void_volume
_smtbx_masks_void_count_electrons
_smtbx_masks_void_content
1 -0.140 0.000 0.500 685.3 67.3 ?
2 -0.065 0.500 0.000 685.3 67.3 ?
